data_2219218
loop_
_publ_author_name
'Fun, Hoong-Kun'
'Kia, Reza'

_publ_section_title <i>N</i>,<i>N</i>'-Bis[2-chloro-5-(trifluoromethyl)benzylidene]ethane-1,2-diamine
_journal_coeditor_code AT2608
_journal_issue 9
_journal_name_full 'Acta Crystallographica Section E'
_journal_page_first o1722
_journal_page_last o1723
_journal_paper_doi 10.1107/S1600536808024926
_journal_volume 64
_journal_year 2008
_chemical_formula_iupac 'C18 H12 Cl2 F6 N2'
_chemical_formula_moiety 'C18 H12 Cl2 F6 N2'
_chemical_formula_sum 'C18 H12 Cl2 F6 N2'
_chemical_formula_weight 441.20
_chemical_name_systematic <i>N</i>,<i>N'</i>-Bis[2-chloro-5-(trifluoromethyl)benzylidene]ethane-1,2-diamine
_space_group_IT_number 15
_symmetry_cell_setting monoclinic
_symmetry_space_group_name_Hall '-C 2yc'
_symmetry_space_group_name_H-M 'C 1 2/c 1'
_atom_sites_solution_hydrogens geom
_atom_sites_solution_primary direct
_atom_sites_solution_secondary difmap
_audit_creation_method SHELXL-97
_cell_angle_alpha 90.00
_cell_angle_beta 127.851(2)
_cell_angle_gamma 90.00
_cell_formula_units_Z 8
_cell_length_a 35.7299(8)
_cell_length_b 4.66630(10)
_cell_length_c 27.1134(6)
_cell_measurement_reflns_used 9825
_cell_measurement_temperature 100.00(10)
_cell_measurement_theta_max 34.64
_cell_measurement_theta_min 3.01
_cell_volume 3569.44(17)
_computing_cell_refinement 'APEX2 (Bruker, 2005)'
_computing_data_collection 'APEX2 (Bruker, 2005)'
_computing_data_reduction 'SAINT (Bruker, 2005)'
_computing_molecular_graphics 'SHELXTL (Sheldrick, 2008)'
_computing_publication_material
;
'SHELXTL (Sheldrick, 2008) and PLATON (Spek, 2003)
;
_computing_structure_refinement 'SHELXTL (Sheldrick, 2008)'
_computing_structure_solution 'SHELXTL (Sheldrick, 2008)'
_diffrn_ambient_temperature 100.00(10)
_diffrn_measured_fraction_theta_full 0.990
_diffrn_measured_fraction_theta_max 0.990
_diffrn_measurement_device_type
;
Bruker SMART APEXII CCD area-detector
;
_diffrn_measurement_method '\f and \w'
_diffrn_radiation_monochromator graphite
_diffrn_radiation_source 'fine-focus sealed tube'
_diffrn_radiation_type MoK\a
_diffrn_radiation_wavelength 0.71073
_diffrn_reflns_av_R_equivalents 0.0365
_diffrn_reflns_av_sigmaI/netI 0.0244
_diffrn_reflns_limit_h_max 57
_diffrn_reflns_limit_h_min -57
_diffrn_reflns_limit_k_max 7
_diffrn_reflns_limit_k_min -7
_diffrn_reflns_limit_l_max 43
_diffrn_reflns_limit_l_min -43
_diffrn_reflns_number 61787
_diffrn_reflns_theta_full 35.29
_diffrn_reflns_theta_max 35.29
_diffrn_reflns_theta_min 1.44
_diffrn_standards_number 0
_exptl_absorpt_coefficient_mu 0.430
_exptl_absorpt_correction_T_max 0.9383
_exptl_absorpt_correction_T_min 0.7861
_exptl_absorpt_correction_type multi-scan
_exptl_absorpt_process_details '(SADABS; Bruker, 2005)'
_exptl_crystal_colour colourless
_exptl_crystal_density_diffrn 1.642
_exptl_crystal_density_method 'not measured'
_exptl_crystal_description block
_exptl_crystal_F_000 1776
_exptl_crystal_size_max 0.59
_exptl_crystal_size_mid 0.27
_exptl_crystal_size_min 0.15
_refine_diff_density_max 0.486
_refine_diff_density_min -0.403
_refine_ls_extinction_method none
_refine_ls_goodness_of_fit_ref 1.096
_refine_ls_hydrogen_treatment constr
_refine_ls_matrix_type full
_refine_ls_number_parameters 253
_refine_ls_number_reflns 7964
_refine_ls_number_restraints 0
_refine_ls_restrained_S_all 1.096
_refine_ls_R_factor_all 0.0511
_refine_ls_R_factor_gt 0.0386
_refine_ls_shift/su_max 0.002
_refine_ls_shift/su_mean 0.000
_refine_ls_structure_factor_coef Fsqd
_refine_ls_weighting_details 'calc w=1/[\s^2^(Fo^2^)+(0.0531P)^2^+1.9844P] where P=(Fo^2^+2Fc^2^)/3'
_refine_ls_weighting_scheme calc
_refine_ls_wR_factor_gt 0.1016
_refine_ls_wR_factor_ref 0.1114
_reflns_number_gt 6400
_reflns_number_total 7964
_reflns_threshold_expression I>2\s(I)
_cod_data_source_file at2608.cif
_cod_data_source_block I
_cod_original_sg_symbol_H-M 'C 2/c'
_cod_database_code 2219218
_cod_database_fobs_code 2219218

loop_
_symmetry_equiv_pos_as_xyz
'x, y, z'
'-x, y, -z+1/2'
'x+1/2, y+1/2, z'
'-x+1/2, y+1/2, -z+1/2'
'-x, -y, -z'
'x, -y, z-1/2'
'-x+1/2, -y+1/2, -z'
'x+1/2, -y+1/2, z-1/2'

loop_
_atom_site_type_symbol
_atom_site_label
_atom_site_fract_x
_atom_site_fract_y
_atom_site_fract_z
_atom_site_U_iso_or_equiv
_atom_site_adp_type
_atom_site_calc_flag
_atom_site_refinement_flags
_atom_site_occupancy
Cl Cl1 0.551363(9) 0.32741(7) 0.739234(12) 0.02594(7) Uani d . 1
Cl Cl2 0.189897(9) 1.19679(7) 0.533622(12) 0.02472(7) Uani d . 1
F F1 0.39316(3) -0.30228(17) 0.46809(3) 0.02702(15) Uani d . 1
F F2 0.41420(3) 0.04201(17) 0.43779(3) 0.03119(17) Uani d . 1
F F3 0.45421(3) -0.34947(19) 0.47055(4) 0.03439(19) Uani d . 1
F F4 0.33072(3) 1.47263(18) 0.83440(3) 0.02871(16) Uani d . 1
F F5 0.38418(2) 1.47751(19) 0.82146(3) 0.03130(18) Uani d . 1
F F6 0.34376(3) 1.85581(16) 0.80395(4) 0.03396(19) Uani d . 1
N N1 0.40343(3) 0.5481(2) 0.59973(4) 0.01725(16) Uani d . 1
N N2 0.33501(3) 0.8779(2) 0.64593(4) 0.01823(16) Uani d . 1
C C1 0.51574(3) 0.1868(2) 0.66416(5) 0.01730(17) Uani d . 1
C C2 0.53549(4) -0.0190(2) 0.64928(5) 0.02017(19) Uani d . 1
H H2A 0.5667 -0.0777 0.6791 0.024 Uiso calc R 1
C C3 0.50850(4) -0.1361(2) 0.58984(5) 0.01883(18) Uani d . 1
H H3A 0.5214 -0.2733 0.5793 0.023 Uiso calc R 1
C C4 0.46179(3) -0.0459(2) 0.54599(5) 0.01615(17) Uani d . 1
C C5 0.44222(3) 0.1577(2) 0.56131(5) 0.01572(17) Uani d . 1
H H5A 0.4109 0.2140 0.5315 0.019 Uiso calc R 1
C C6 0.46882(3) 0.2794(2) 0.62082(5) 0.01529(16) Uani d . 1
C C7 0.44777(3) 0.5018(2) 0.63563(5) 0.01595(17) Uani d . 1
H H7A 0.4673 0.6098 0.6719 0.019 Uiso calc R 1
C C8 0.38645(4) 0.7774(2) 0.61797(5) 0.01833(18) Uani d . 1
H H8A 0.3757 0.9376 0.5894 0.022 Uiso calc R 1
H H8B 0.4121 0.8436 0.6597 0.022 Uiso calc R 1
C C9 0.34569(4) 0.6674(2) 0.61674(5) 0.01850(18) Uani d . 1
H H9A 0.3179 0.6351 0.5739 0.022 Uiso calc R 1
H H9B 0.3545 0.4869 0.6391 0.022 Uiso calc R 1
C C10 0.29330(3) 0.9775(2) 0.61435(5) 0.01680(17) Uani d . 1
H H10A 0.2705 0.9146 0.5736 0.020 Uiso calc R 1
C C11 0.28058(3) 1.1927(2) 0.64174(5) 0.01518(16) Uani d . 1
C C12 0.23492(3) 1.3059(2) 0.60942(5) 0.01720(17) Uani d . 1
C C13 0.22371(4) 1.5054(2) 0.63682(5) 0.02008(19) Uani d . 1
H H13A 0.1932 1.5794 0.6144 0.024 Uiso calc R 1
C C14 0.25840(4) 1.5922(2) 0.69772(5) 0.01877(18) Uani d . 1
H H14A 0.2512 1.7238 0.7166 0.023 Uiso calc R 1
C C15 0.30421(3) 1.4814(2) 0.73076(5) 0.01553(16) Uani d . 1
C C16 0.31517(3) 1.2865(2) 0.70305(5) 0.01529(16) Uani d . 1
H H16A 0.3459 1.2166 0.7254 0.018 Uiso calc R 1
C C17 0.43124(4) -0.1644(2) 0.48093(5) 0.01965(19) Uani d . 1
C C18 0.34081(4) 1.5713(2) 0.79726(5) 0.01786(18) Uani d . 1

loop_
_atom_site_aniso_label
_atom_site_aniso_U_11
_atom_site_aniso_U_22
_atom_site_aniso_U_33
_atom_site_aniso_U_12
_atom_site_aniso_U_13
_atom_site_aniso_U_23
Cl1 0.01659(11) 0.03460(15) 0.01714(11) 0.00362(10) 0.00552(9) -0.00367(10)
Cl2 0.01410(11) 0.03396(15) 0.01727(11) 0.00410(9) 0.00514(9) -0.00528(10)
F1 0.0227(3) 0.0324(4) 0.0215(3) -0.0075(3) 0.0113(3) -0.0041(3)
F2 0.0443(4) 0.0263(4) 0.0198(3) 0.0003(3) 0.0181(3) 0.0034(3)
F3 0.0314(4) 0.0401(5) 0.0311(4) 0.0075(3) 0.0189(3) -0.0113(3)
F4 0.0281(4) 0.0420(4) 0.0175(3) -0.0100(3) 0.0147(3) -0.0003(3)
F5 0.0142(3) 0.0474(5) 0.0236(3) -0.0012(3) 0.0072(3) -0.0106(3)
F6 0.0474(5) 0.0173(3) 0.0210(3) -0.0056(3) 0.0127(3) -0.0035(3)
N1 0.0159(4) 0.0195(4) 0.0181(4) 0.0028(3) 0.0113(3) 0.0004(3)
N2 0.0155(4) 0.0207(4) 0.0203(4) 0.0015(3) 0.0119(3) -0.0020(3)
C1 0.0134(4) 0.0203(4) 0.0162(4) 0.0010(3) 0.0081(3) 0.0004(3)
C2 0.0133(4) 0.0225(5) 0.0226(5) 0.0040(3) 0.0099(4) 0.0018(4)
C3 0.0173(4) 0.0184(4) 0.0241(5) 0.0029(3) 0.0144(4) 0.0005(4)
C4 0.0154(4) 0.0172(4) 0.0178(4) 0.0009(3) 0.0111(3) 0.0005(3)
C5 0.0141(4) 0.0172(4) 0.0169(4) 0.0020(3) 0.0101(3) 0.0014(3)
C6 0.0128(4) 0.0171(4) 0.0167(4) 0.0017(3) 0.0094(3) 0.0012(3)
C7 0.0158(4) 0.0166(4) 0.0172(4) 0.0011(3) 0.0110(3) 0.0003(3)
C8 0.0186(4) 0.0171(4) 0.0233(5) 0.0024(3) 0.0149(4) -0.0002(3)
C9 0.0155(4) 0.0200(4) 0.0217(4) 0.0007(3) 0.0122(4) -0.0031(4)
C10 0.0145(4) 0.0192(4) 0.0167(4) 0.0002(3) 0.0096(3) -0.0019(3)
C11 0.0132(4) 0.0166(4) 0.0164(4) 0.0012(3) 0.0094(3) 0.0000(3)
C12 0.0127(4) 0.0208(4) 0.0152(4) 0.0011(3) 0.0071(3) -0.0012(3)
C13 0.0147(4) 0.0240(5) 0.0197(4) 0.0040(4) 0.0096(4) -0.0012(4)
C14 0.0174(4) 0.0199(4) 0.0202(4) 0.0022(4) 0.0122(4) -0.0013(4)
C15 0.0152(4) 0.0158(4) 0.0158(4) -0.0007(3) 0.0096(3) -0.0002(3)
C16 0.0131(4) 0.0168(4) 0.0163(4) 0.0005(3) 0.0091(3) 0.0002(3)
C17 0.0212(4) 0.0203(5) 0.0195(4) 0.0018(4) 0.0135(4) -0.0005(4)
C18 0.0181(4) 0.0184(4) 0.0174(4) -0.0021(3) 0.0110(4) -0.0008(3)

loop_
_atom_type_symbol
_atom_type_description
_atom_type_scat_dispersion_real
_atom_type_scat_dispersion_imag
_atom_type_scat_source
C C 0.0033 0.0016 'International Tables Vol C Tables 4.2.6.8 and 6.1.1.4'
H H 0.0000 0.0000 'International Tables Vol C Tables 4.2.6.8 and 6.1.1.4'
N N 0.0061 0.0033 'International Tables Vol C Tables 4.2.6.8 and 6.1.1.4'
F F 0.0171 0.0103 'International Tables Vol C Tables 4.2.6.8 and 6.1.1.4'
Cl Cl 0.1484 0.1585 'International Tables Vol C Tables 4.2.6.8 and 6.1.1.4'

loop_
_geom_angle_atom_site_label_1
_geom_angle_atom_site_label_2
_geom_angle_atom_site_label_3
_geom_angle
C7 N1 C8 116.62(9)
C10 N2 C9 118.26(9)
C2 C1 C6 121.96(9)
C2 C1 Cl1 117.63(8)
C6 C1 Cl1 120.41(8)
C3 C2 C1 119.69(9)
C3 C2 H2A 120.2
C1 C2 H2A 120.2
C2 C3 C4 119.18(9)
C2 C3 H3A 120.4
C4 C3 H3A 120.4
C5 C4 C3 120.80(9)
C5 C4 C17 117.96(9)
C3 C4 C17 121.24(9)
C4 C5 C6 120.96(9)
C4 C5 H5A 119.5
C6 C5 H5A 119.5
C5 C6 C1 117.39(9)
C5 C6 C7 120.12(9)
C1 C6 C7 122.47(9)
N1 C7 C6 121.08(9)
N1 C7 H7A 119.5
C6 C7 H7A 119.5
N1 C8 C9 109.64(9)
N1 C8 H8A 109.7
C9 C8 H8A 109.7
N1 C8 H8B 109.7
C9 C8 H8B 109.7
H8A C8 H8B 108.2
N2 C9 C8 109.09(9)
N2 C9 H9A 109.9
C8 C9 H9A 109.9
N2 C9 H9B 109.9
C8 C9 H9B 109.9
H9A C9 H9B 108.3
N2 C10 C11 120.47(9)
N2 C10 H10A 119.8
C11 C10 H10A 119.8
C12 C11 C16 117.82(9)
C12 C11 C10 122.86(9)
C16 C11 C10 119.32(9)
C13 C12 C11 121.63(9)
C13 C12 Cl2 117.78(8)
C11 C12 Cl2 120.58(8)
C14 C13 C12 119.43(9)
C14 C13 H13A 120.3
C12 C13 H13A 120.3
C13 C14 C15 119.74(9)
C13 C14 H14A 120.1
C15 C14 H14A 120.1
C16 C15 C14 120.47(9)
C16 C15 C18 120.66(9)
C14 C15 C18 118.84(9)
C15 C16 C11 120.89(9)
C15 C16 H16A 119.6
C11 C16 H16A 119.6
F3 C17 F2 106.87(9)
F3 C17 F1 106.95(9)
F2 C17 F1 105.83(9)
F3 C17 C4 112.89(9)
F2 C17 C4 112.02(9)
F1 C17 C4 111.84(8)
F5 C18 F6 106.77(9)
F5 C18 F4 106.53(9)
F6 C18 F4 105.93(9)
F5 C18 C15 113.15(9)
F6 C18 C15 112.32(9)
F4 C18 C15 111.66(9)

loop_
_geom_bond_atom_site_label_1
_geom_bond_atom_site_label_2
_geom_bond_distance
Cl1 C1 1.7362(11)
Cl2 C12 1.7358(10)
F1 C17 1.3433(13)
F2 C17 1.3389(13)
F3 C17 1.3348(13)
F4 C18 1.3419(12)
F5 C18 1.3325(13)
F6 C18 1.3354(13)
N1 C7 1.2693(13)
N1 C8 1.4580(13)
N2 C10 1.2663(13)
N2 C9 1.4517(13)
C1 C2 1.3901(15)
C1 C6 1.4000(14)
C2 C3 1.3853(15)
C2 H2A 0.9300
C3 C4 1.3933(14)
C3 H3A 0.9300
C4 C5 1.3858(14)
C4 C17 1.4989(15)
C5 C6 1.3955(14)
C5 H5A 0.9300
C6 C7 1.4746(14)
C7 H7A 0.9300
C8 C9 1.5253(15)
C8 H8A 0.9700
C8 H8B 0.9700
C9 H9A 0.9700
C9 H9B 0.9700
C10 C11 1.4771(14)
C10 H10A 0.9300
C11 C12 1.3977(14)
C11 C16 1.4004(14)
C12 C13 1.3944(14)
C13 C14 1.3839(15)
C13 H13A 0.9300
C14 C15 1.3963(14)
C14 H14A 0.9300
C15 C16 1.3803(14)
C15 C18 1.4979(14)
C16 H16A 0.9300

loop_
_geom_contact_atom_site_label_1
_geom_contact_atom_site_label_2
_geom_contact_distance
_geom_contact_site_symmetry_2
_geom_contact_publ_flag
Cl N 3.2714(10) 7_566 y
F F 2.9192(11) 4_535 y

loop_
_geom_hbond_atom_site_label_D
_geom_hbond_atom_site_label_H
_geom_hbond_atom_site_label_A
_geom_hbond_distance_DH
_geom_hbond_distance_HA
_geom_hbond_distance_DA
_geom_hbond_angle_DHA
_geom_hbond_publ_flag
C3 H3A F3 0.93 2.43 2.7415(14) 100 y
C7 H7A Cl1 0.93 2.71 3.0811(12) 105 y
C10 H10A Cl2 0.93 2.72 3.0925(13) 105 y
C16 H16A F5 0.93 2.40 2.7325(13) 101 y

loop_
_geom_torsion_atom_site_label_1
_geom_torsion_atom_site_label_2
_geom_torsion_atom_site_label_3
_geom_torsion_atom_site_label_4
_geom_torsion
C6 C1 C2 C3 0.55(17)
Cl1 C1 C2 C3 -179.64(9)
C1 C2 C3 C4 -0.30(16)
C2 C3 C4 C5 -0.22(16)
C2 C3 C4 C17 179.54(10)
C3 C4 C5 C6 0.51(15)
C17 C4 C5 C6 -179.26(9)
C4 C5 C6 C1 -0.27(15)
C4 C5 C6 C7 178.24(9)
C2 C1 C6 C5 -0.26(15)
Cl1 C1 C6 C5 179.93(8)
C2 C1 C6 C7 -178.73(10)
Cl1 C1 C6 C7 1.46(14)
C8 N1 C7 C6 -178.56(9)
C5 C6 C7 N1 13.43(15)
C1 C6 C7 N1 -168.13(10)
C7 N1 C8 C9 -129.40(10)
C10 N2 C9 C8 122.57(11)
N1 C8 C9 N2 169.41(8)
C9 N2 C10 C11 -179.84(9)
N2 C10 C11 C12 -178.81(10)
N2 C10 C11 C16 0.17(15)
C16 C11 C12 C13 -0.09(16)
C10 C11 C12 C13 178.90(10)
C16 C11 C12 Cl2 -179.14(8)
C10 C11 C12 Cl2 -0.15(15)
C11 C12 C13 C14 -0.63(17)
Cl2 C12 C13 C14 178.44(9)
C12 C13 C14 C15 0.58(17)
C13 C14 C15 C16 0.18(16)
C13 C14 C15 C18 -178.10(10)
C14 C15 C16 C11 -0.92(15)
C18 C15 C16 C11 177.33(9)
C12 C11 C16 C15 0.86(15)
C10 C11 C16 C15 -178.16(9)
C5 C4 C17 F3 177.37(9)
C3 C4 C17 F3 -2.39(15)
C5 C4 C17 F2 56.68(13)
C3 C4 C17 F2 -123.09(11)
C5 C4 C17 F1 -61.95(13)
C3 C4 C17 F1 118.28(11)
C16 C15 C18 F5 8.87(14)
C14 C15 C18 F5 -172.85(10)
C16 C15 C18 F6 129.85(11)
C14 C15 C18 F6 -51.87(13)
C16 C15 C18 F4 -111.31(11)
C14 C15 C18 F4 66.97(13)

loop_
_cod_related_entry_id
_cod_related_entry_database
_cod_related_entry_code
1 ChemSpider 24740570
